data_7208579
loop_
_publ_author_name
'Bruni, Giovanna'
'Maietta, Mariarosa'
'Maggi, Lauretta'
'Bini, Marcella'
'Capsoni, Doretta'
'Ferrari, Stefania'
'Boiocchi, Massimo'
'Berbenni, Vittorio'
'Milanese, Chiara'
'Marini, Amedeo'

_publ_section_title
;
 Perphenazine--fumaric acid salts with improved solubility: preparation,
 physico-chemical characterization and in vitro dissolution
;
_journal_issue 18
_journal_name_full CrystEngComm
_journal_page_first 6035
_journal_paper_doi 10.1039/c2ce25846c
_journal_volume 14
_journal_year 2012
_chemical_formula_moiety 'C21 H27 Cl N3 O S, 0.5(C4 H2 O4)'
_chemical_formula_sum 'C23 H28 Cl N3 O3 S'
_chemical_formula_weight 462.00
_chemical_name_common 'Perphenazine fumarate'
_chemical_name_systematic
;

?

;
_space_group_IT_number 14
_symmetry_cell_setting monoclinic
_symmetry_Int_Tables_number 14
_symmetry_space_group_name_Hall '-P 2yab'
_symmetry_space_group_name_H-M 'P 1 21/a 1'
_atom_sites_solution_hydrogens geom
_atom_sites_solution_primary direct
_atom_sites_solution_secondary difmap
_audit_creation_method SHELXL-97
_cell_angle_alpha 90.00
_cell_angle_beta 115.94(5)
_cell_angle_gamma 90.00
_cell_formula_units_Z 4
_cell_length_a 8.964(7)
_cell_length_b 30.082(5)
_cell_length_c 9.428(6)
_cell_measurement_reflns_used 25
_cell_measurement_temperature 293(2)
_cell_measurement_theta_max 15
_cell_measurement_theta_min 7
_cell_volume 2286(3)
_computing_cell_refinement 'CAD4 Express (Enraf Nonius, 1994)'
_computing_data_collection 'CAD4 Express (Enraf Nonius, 1994)'
_computing_data_reduction 'XCAD4 (Harms & Wocadlo, 1995)'
_computing_molecular_graphics 'Mercury (Macrae et al., 2008)'
_computing_publication_material 'WinGX publication routines (Farrugia, 1999)'
_computing_structure_refinement 'SHELXL-97 (Sheldrick, 2008)'
_computing_structure_solution 'SIR-97 (Altomare et al., 1999)'
_diffrn_ambient_temperature 293(2)
_diffrn_measured_fraction_theta_full 0.993
_diffrn_measured_fraction_theta_max 0.993
_diffrn_measurement_device_type 'Enraf-Nonius CAD4'
_diffrn_measurement_method 'omega scans'
_diffrn_radiation_monochromator graphite
_diffrn_radiation_source 'fine-focus sealed tube'
_diffrn_radiation_type MoK\a
_diffrn_radiation_wavelength 0.71073
_diffrn_reflns_av_R_equivalents 0.0000
_diffrn_reflns_av_sigmaI/netI 0.0357
_diffrn_reflns_limit_h_max 9
_diffrn_reflns_limit_h_min -10
_diffrn_reflns_limit_k_max 36
_diffrn_reflns_limit_k_min 0
_diffrn_reflns_limit_l_max 11
_diffrn_reflns_limit_l_min 0
_diffrn_reflns_number 4239
_diffrn_reflns_theta_full 25.51
_diffrn_reflns_theta_max 25.51
_diffrn_reflns_theta_min 1.35
_diffrn_standards_decay_% 0
_diffrn_standards_interval_time 300
_diffrn_standards_number 3
_exptl_absorpt_coefficient_mu 0.288
_exptl_absorpt_correction_T_max 0.995
_exptl_absorpt_correction_T_min 0.776
_exptl_absorpt_correction_type psi-scan
_exptl_absorpt_process_details
;

North A.C.T., Phillips D.C. & Mathews F.S. (1968) Acta. Cryst. A24, 351

;
_exptl_crystal_colour COLOURLESS
_exptl_crystal_density_diffrn 1.342
_exptl_crystal_density_method 'not measured'
_exptl_crystal_description PRISM
_exptl_crystal_F_000 976
_exptl_crystal_size_max 0.65
_exptl_crystal_size_mid 0.45
_exptl_crystal_size_min 0.35
_refine_diff_density_max 1.069
_refine_diff_density_min -0.728
_refine_diff_density_rms 0.077
_refine_ls_extinction_method none
_refine_ls_goodness_of_fit_ref 1.084
_refine_ls_hydrogen_treatment mixed
_refine_ls_matrix_type full
_refine_ls_number_parameters 296
_refine_ls_number_reflns 4239
_refine_ls_number_restraints 10
_refine_ls_restrained_S_all 1.104
_refine_ls_R_factor_all 0.1151
_refine_ls_R_factor_gt 0.0844
_refine_ls_shift/su_max 0.006
_refine_ls_shift/su_mean 0.000
_refine_ls_structure_factor_coef Fsqd
_refine_ls_weighting_details 'calc w=1/[\s^2^(Fo^2^)+(0.1469P)^2^+2.1033P] where P=(Fo^2^+2Fc^2^)/3'
_refine_ls_weighting_scheme calc
_refine_ls_wR_factor_gt 0.2414
_refine_ls_wR_factor_ref 0.2664
_reflns_number_gt 2843
_reflns_number_total 4239
_reflns_threshold_expression >2\s(I)
_cod_data_source_file c2ce25846c.txt
_cod_data_source_block per2fum1
_cod_original_cell_volume 2286(2)
_cod_original_sg_symbol_H-M 'P 21/a'
_cod_database_code 7208579

loop_
_symmetry_equiv_pos_as_xyz
'x, y, z'
'-x+1/2, y+1/2, -z'
'-x, -y, -z'
'x-1/2, -y-1/2, z'

loop_
_atom_site_label
_atom_site_type_symbol
_atom_site_fract_x
_atom_site_fract_y
_atom_site_fract_z
_atom_site_U_iso_or_equiv
_atom_site_adp_type
_atom_site_occupancy
_atom_site_symmetry_multiplicity
_atom_site_calc_flag
_atom_site_refinement_flags
_atom_site_disorder_assembly
_atom_site_disorder_group
C1 C 0.7371(7) 0.33843(19) 0.7408(7) 0.0651(14) Uani 1 1 d . A 1
H1 H 0.8232 0.3362 0.8419 0.078 Uiso 0.133(5) 1 d PR B 1
C2 C 0.6493(8) 0.37774(18) 0.6938(8) 0.0717(16) Uani 1 1 d . A 1
H2 H 0.6782 0.4020 0.7618 0.086 Uiso 1 1 calc R A 1
C3 C 0.5174(8) 0.38081(17) 0.5443(8) 0.0709(17) Uani 1 1 d . A 1
H3 H 0.4582 0.4073 0.5129 0.085 Uiso 1 1 calc R A 1
C4 C 0.4749(7) 0.34642(16) 0.4454(7) 0.0618(13) Uani 1 1 d U A 1
C5 C 0.5702(6) 0.30530(15) 0.4909(6) 0.0509(11) Uani 1 1 d U A 1
C6 C 0.6985(6) 0.30227(15) 0.6389(6) 0.0516(12) Uani 1 1 d . A 1
H6 H 0.7596 0.2761 0.6712 0.062 Uiso 1 1 calc R A 1
C7 C 0.4095(6) 0.32281(17) 0.1550(7) 0.0617(14) Uani 1 1 d . A 1
C8 C 0.3887(7) 0.3375(2) 0.0091(7) 0.0743(18) Uani 1 1 d . A 1
H8 H 0.3233 0.3623 -0.0359 0.089 Uiso 1 1 calc R A 1
C9 C 0.4643(8) 0.3155(3) -0.0710(8) 0.085(2) Uani 1 1 d . A 1
H9 H 0.4490 0.3250 -0.1703 0.102 Uiso 1 1 calc R A 1
C10 C 0.5591(7) 0.2806(2) -0.0026(7) 0.0746(16) Uani 1 1 d D A 1
H10 H 0.6094 0.2658 -0.0567 0.089 Uiso 0.867(5) 1 calc PR B 1
C11 C 0.5874(6) 0.26501(18) 0.1474(6) 0.0572(12) Uani 1 1 d . A 1
H11 H 0.6580 0.2411 0.1928 0.069 Uiso 1 1 calc R A 1
C12 C 0.5096(5) 0.28553(15) 0.2250(6) 0.0500(11) Uani 1 1 d . A 1
C13 C 0.5898(5) 0.22631(14) 0.4291(6) 0.0471(10) Uani 1 1 d . A 1
H13A H 0.7095 0.2267 0.4899 0.057 Uiso 1 1 calc R A 1
H13B H 0.5637 0.2078 0.3370 0.057 Uiso 1 1 calc R A 1
C14 C 0.5117(6) 0.20616(14) 0.5290(6) 0.0510(11) Uani 1 1 d . A 1
H14A H 0.5485 0.2226 0.6270 0.061 Uiso 1 1 calc R A 1
H14B H 0.3920 0.2089 0.4732 0.061 Uiso 1 1 calc R A 1
C15 C 0.5572(6) 0.15740(14) 0.5660(6) 0.0491(11) Uani 1 1 d . A 1
H15A H 0.6763 0.1551 0.6282 0.059 Uiso 1 1 calc R A 1
H15B H 0.5049 0.1463 0.6299 0.059 Uiso 1 1 calc R A 1
C16 C 0.3274(5) 0.12576(14) 0.3364(6) 0.0463(10) Uani 1 1 d . A 1
H16A H 0.2809 0.1553 0.3053 0.056 Uiso 1 1 calc R A 1
H16B H 0.2804 0.1129 0.4021 0.056 Uiso 1 1 calc R A 1
C17 C 0.2822(5) 0.09762(14) 0.1923(5) 0.0463(10) Uani 1 1 d . A 1
H17A H 0.1623 0.0954 0.1361 0.056 Uiso 1 1 calc R A 1
H17B H 0.3219 0.1118 0.1229 0.056 Uiso 1 1 calc R A 1
C18 C 0.5383(4) 0.05507(13) 0.3338(5) 0.0380(9) Uani 1 1 d . A 1
H18A H 0.5833 0.0256 0.3687 0.046 Uiso 1 1 calc R A 1
H18B H 0.5917 0.0674 0.2726 0.046 Uiso 1 1 calc R A 1
C19 C 0.5735(5) 0.08405(13) 0.4746(5) 0.0398(9) Uani 1 1 d . A 1
H19A H 0.5234 0.0710 0.5374 0.048 Uiso 1 1 calc R A 1
H19B H 0.6924 0.0855 0.5394 0.048 Uiso 1 1 calc R A 1
C20 C 0.3146(6) 0.02522(15) 0.0860(5) 0.0466(10) Uani 1 1 d . A 1
H20A H 0.1972 0.0282 0.0166 0.056 Uiso 1 1 calc R A 1
H20B H 0.3755 0.0374 0.0316 0.056 Uiso 1 1 calc R A 1
C21 C 0.3554(7) -0.02324(17) 0.1164(6) 0.0609(13) Uani 1 1 d . A 1
H21A H 0.4709 -0.0265 0.1913 0.073 Uiso 1 1 calc R A 1
H21B H 0.2878 -0.0363 0.1625 0.073 Uiso 1 1 calc R A 1
C22 C 0.0715(5) 0.01814(14) 0.3407(5) 0.0409(9) Uani 1 1 d . C 1
C23 C -0.0296(5) 0.00435(13) 0.4243(5) 0.0415(9) Uani 1 1 d . . 1
H23 H -0.1436 0.0017 0.3641 0.050 Uiso 1 1 calc R . 1
N1 N 0.5304(5) 0.27181(12) 0.3780(5) 0.0488(9) Uani 1 1 d . A 1
N2 N 0.5085(4) 0.12907(11) 0.4272(4) 0.0381(8) Uani 1 1 d . A 1
N3 N 0.3546(4) 0.05196(10) 0.2328(4) 0.0342(7) Uani 1 1 d D A 1
H3N H 0.306(5) 0.0383(13) 0.295(4) 0.041 Uiso 1 1 d D D 1
O1 O 0.3270(4) -0.04577(14) -0.0231(4) 0.0723(11) Uani 1 1 d D A 1
H1O H 0.211(2) -0.045(2) -0.094(5) 0.087 Uiso 1 1 d D E 1
O2 O -0.0024(4) 0.03181(15) 0.2033(4) 0.0678(11) Uani 1 1 d . C 1
O3 O 0.2283(4) 0.01632(11) 0.4161(4) 0.0544(9) Uani 1 1 d . C 1
S1 S 0.31084(17) 0.34949(5) 0.2564(2) 0.0699(5) Uani 1 1 d . A 1
Cl1A Cl 0.9060(2) 0.33507(7) 0.9216(2) 0.0809(7) Uani 0.867(5) 1 d P A 1
Cl1B Cl 0.617(2) 0.2501(5) -0.1078(18) 0.124(7) Uani 0.133(5) 1 d PDU B 2

loop_
_atom_site_aniso_label
_atom_site_aniso_U_11
_atom_site_aniso_U_22
_atom_site_aniso_U_33
_atom_site_aniso_U_23
_atom_site_aniso_U_13
_atom_site_aniso_U_12
C1 0.072(3) 0.070(3) 0.072(3) -0.017(3) 0.048(3) -0.018(3)
C2 0.089(4) 0.050(3) 0.104(5) -0.021(3) 0.069(4) -0.010(3)
C3 0.083(4) 0.041(3) 0.119(5) 0.000(3) 0.071(4) 0.002(3)
C4 0.073(3) 0.043(2) 0.090(4) -0.006(2) 0.055(3) -0.018(2)
C5 0.053(3) 0.043(2) 0.072(3) -0.009(2) 0.041(2) -0.0111(18)
C6 0.058(3) 0.045(2) 0.073(3) -0.013(2) 0.048(3) -0.009(2)
C7 0.040(2) 0.056(3) 0.089(4) 0.014(3) 0.029(2) -0.005(2)
C8 0.048(3) 0.074(4) 0.083(4) 0.034(3) 0.013(3) -0.008(3)
C9 0.074(4) 0.108(5) 0.069(4) 0.024(4) 0.026(3) -0.015(4)
C10 0.072(4) 0.080(4) 0.068(4) 0.006(3) 0.028(3) -0.017(3)
C11 0.052(3) 0.057(3) 0.058(3) -0.001(2) 0.021(2) -0.010(2)
C12 0.038(2) 0.047(2) 0.063(3) 0.007(2) 0.019(2) -0.0107(19)
C13 0.046(2) 0.036(2) 0.066(3) 0.001(2) 0.031(2) 0.0020(18)
C14 0.061(3) 0.037(2) 0.069(3) -0.004(2) 0.041(2) -0.001(2)
C15 0.054(3) 0.041(2) 0.056(3) 0.000(2) 0.027(2) -0.002(2)
C16 0.041(2) 0.037(2) 0.064(3) 0.007(2) 0.027(2) 0.0098(18)
C17 0.039(2) 0.043(2) 0.052(2) 0.013(2) 0.0148(19) 0.0094(18)
C18 0.0283(18) 0.039(2) 0.049(2) 0.0054(18) 0.0189(17) 0.0048(16)
C19 0.0317(19) 0.037(2) 0.046(2) 0.0042(17) 0.0125(17) 0.0020(16)
C20 0.049(2) 0.055(3) 0.039(2) -0.0002(19) 0.0222(19) -0.001(2)
C21 0.064(3) 0.055(3) 0.056(3) -0.010(2) 0.020(2) 0.003(2)
C22 0.035(2) 0.039(2) 0.055(3) 0.0018(19) 0.0254(19) 0.0036(17)
C23 0.032(2) 0.040(2) 0.057(2) 0.0025(19) 0.0241(19) -0.0003(16)
N1 0.048(2) 0.0359(19) 0.069(2) -0.0004(17) 0.0324(19) 0.0015(16)
N2 0.0348(16) 0.0334(17) 0.0476(19) 0.0043(15) 0.0194(15) 0.0002(13)
N3 0.0306(15) 0.0365(17) 0.0388(17) 0.0059(14) 0.0182(14) 0.0020(13)
O1 0.056(2) 0.086(3) 0.071(2) -0.033(2) 0.0238(18) 0.000(2)
O2 0.0429(17) 0.109(3) 0.054(2) 0.013(2) 0.0227(16) -0.0081(18)
O3 0.0377(15) 0.070(2) 0.065(2) 0.0272(17) 0.0311(15) 0.0094(15)
S1 0.0544(7) 0.0572(8) 0.1071(12) 0.0199(8) 0.0435(8) 0.0106(6)
Cl1A 0.0754(11) 0.0957(14) 0.0663(11) -0.0257(9) 0.0262(9) -0.0096(9)
Cl1B 0.133(10) 0.150(11) 0.097(9) 0.026(7) 0.057(7) -0.013(8)

loop_
_atom_type_symbol
_atom_type_description
_atom_type_scat_dispersion_real
_atom_type_scat_dispersion_imag
_atom_type_scat_source
C C 0.0033 0.0016 'International Tables Vol C Tables 4.2.6.8 and 6.1.1.4'
H H 0.0000 0.0000 'International Tables Vol C Tables 4.2.6.8 and 6.1.1.4'
Cl Cl 0.1484 0.1585 'International Tables Vol C Tables 4.2.6.8 and 6.1.1.4'
N N 0.0061 0.0033 'International Tables Vol C Tables 4.2.6.8 and 6.1.1.4'
O O 0.0106 0.0060 'International Tables Vol C Tables 4.2.6.8 and 6.1.1.4'
S S 0.1246 0.1234 'International Tables Vol C Tables 4.2.6.8 and 6.1.1.4'

loop_
_geom_angle_atom_site_label_1
_geom_angle_atom_site_label_2
_geom_angle_atom_site_label_3
_geom_angle
_geom_angle_site_symmetry_1
C2 C1 C6 120.9(6) .
C2 C1 Cl1A 120.0(5) .
C6 C1 Cl1A 119.0(5) .
C1 C2 C3 119.6(5) .
C1 C2 H2 120.2 .
C3 C2 H2 120.2 .
C4 C3 C2 120.9(5) .
C4 C3 H3 119.5 .
C2 C3 H3 119.5 .
C3 C4 C5 120.1(6) .
C3 C4 S1 121.9(5) .
C5 C4 S1 118.0(4) .
C6 C5 N1 123.4(4) .
C6 C5 C4 118.7(4) .
N1 C5 C4 117.8(5) .
C5 C6 C1 119.7(5) .
C5 C6 H6 120.1 .
C1 C6 H6 120.1 .
C8 C7 C12 120.2(5) .
C8 C7 S1 121.1(4) .
C12 C7 S1 118.6(4) .
C7 C8 C9 120.5(6) .
C7 C8 H8 119.8 .
C9 C8 H8 119.8 .
C10 C9 C8 118.4(6) .
C10 C9 H9 120.8 .
C8 C9 H9 120.8 .
C9 C10 C11 123.3(7) .
C9 C10 H10 118.3 .
C11 C10 H10 118.3 .
C12 C11 C10 118.7(5) .
C12 C11 H11 120.6 .
C10 C11 H11 120.6 .
C11 C12 C7 118.8(5) .
C11 C12 N1 122.7(4) .
C7 C12 N1 118.5(5) .
N1 C13 C14 112.0(4) .
N1 C13 H13A 109.2 .
C14 C13 H13A 109.2 .
N1 C13 H13B 109.2 .
C14 C13 H13B 109.2 .
H13A C13 H13B 107.9 .
C15 C14 C13 112.1(4) .
C15 C14 H14A 109.2 .
C13 C14 H14A 109.2 .
C15 C14 H14B 109.2 .
C13 C14 H14B 109.2 .
H14A C14 H14B 107.9 .
N2 C15 C14 114.4(4) .
N2 C15 H15A 108.7 .
C14 C15 H15A 108.7 .
N2 C15 H15B 108.7 .
C14 C15 H15B 108.7 .
H15A C15 H15B 107.6 .
N2 C16 C17 111.0(3) .
N2 C16 H16A 109.4 .
C17 C16 H16A 109.4 .
N2 C16 H16B 109.4 .
C17 C16 H16B 109.4 .
H16A C16 H16B 108.0 .
N3 C17 C16 111.9(3) .
N3 C17 H17A 109.2 .
C16 C17 H17A 109.2 .
N3 C17 H17B 109.2 .
C16 C17 H17B 109.2 .
H17A C17 H17B 107.9 .
C19 C18 N3 110.2(3) .
C19 C18 H18A 109.6 .
N3 C18 H18A 109.6 .
C19 C18 H18B 109.6 .
N3 C18 H18B 109.6 .
H18A C18 H18B 108.1 .
N2 C19 C18 111.5(3) .
N2 C19 H19A 109.3 .
C18 C19 H19A 109.3 .
N2 C19 H19B 109.3 .
C18 C19 H19B 109.3 .
H19A C19 H19B 108.0 .
C21 C20 N3 113.9(4) .
C21 C20 H20A 108.8 .
N3 C20 H20A 108.8 .
C21 C20 H20B 108.8 .
N3 C20 H20B 108.8 .
H20A C20 H20B 107.7 .
O1 C21 C20 111.2(4) .
O1 C21 H21A 109.4 .
C20 C21 H21A 109.4 .
O1 C21 H21B 109.4 .
C20 C21 H21B 109.4 .
H21A C21 H21B 108.0 .
O2 C22 O3 123.6(4) .
O2 C22 C23 118.2(4) .
O3 C22 C23 118.1(4) .
C23 C23 C22 125.3(5) 3_556
C23 C23 H23 117.4 3_556
C22 C23 H23 117.4 .
C5 N1 C12 116.0(4) .
C5 N1 C13 119.1(4) .
C12 N1 C13 117.9(4) .
C15 N2 C19 110.1(3) .
C15 N2 C16 112.5(3) .
C19 N2 C16 107.8(3) .
C17 N3 C20 110.8(3) .
C17 N3 C18 109.7(3) .
C20 N3 C18 111.8(3) .
C17 N3 H3N 107(3) .
C20 N3 H3N 110(3) .
C18 N3 H3N 108(3) .
C21 O1 H1O 110(4) .
C4 S1 C7 97.5(3) .

loop_
_geom_bond_atom_site_label_1
_geom_bond_atom_site_label_2
_geom_bond_distance
_geom_bond_site_symmetry_2
C1 C2 1.382(8) .
C1 C6 1.391(7) .
C1 Cl1A 1.717(6) .
C2 C3 1.391(9) .
C2 H2 0.9300 .
C3 C4 1.332(7) .
C3 H3 0.9300 .
C4 C5 1.457(7) .
C4 S1 1.747(6) .
C5 C6 1.369(7) .
C5 N1 1.394(6) .
C6 H6 0.9300 .
C7 C8 1.377(8) .
C7 C12 1.407(7) .
C7 S1 1.755(6) .
C8 C9 1.383(10) .
C8 H8 0.9300 .
C9 C10 1.327(9) .
C9 H9 0.9300 .
C10 C11 1.404(8) .
C10 H10 0.9300 .
C11 C12 1.360(7) .
C11 H11 0.9300 .
C12 N1 1.432(6) .
C13 N1 1.472(5) .
C13 C14 1.523(6) .
C13 H13A 0.9700 .
C13 H13B 0.9700 .
C14 C15 1.521(6) .
C14 H14A 0.9700 .
C14 H14B 0.9700 .
C15 N2 1.459(6) .
C15 H15A 0.9700 .
C15 H15B 0.9700 .
C16 N2 1.470(5) .
C16 C17 1.498(6) .
C16 H16A 0.9700 .
C16 H16B 0.9700 .
C17 N3 1.495(5) .
C17 H17A 0.9700 .
C17 H17B 0.9700 .
C18 C19 1.501(6) .
C18 N3 1.502(5) .
C18 H18A 0.9700 .
C18 H18B 0.9700 .
C19 N2 1.465(5) .
C19 H19A 0.9700 .
C19 H19B 0.9700 .
C20 C21 1.500(7) .
C20 N3 1.502(5) .
C20 H20A 0.9700 .
C20 H20B 0.9700 .
C21 O1 1.400(6) .
C21 H21A 0.9700 .
C21 H21B 0.9700 .
C22 O2 1.240(5) .
C22 O3 1.269(5) .
C22 C23 1.496(6) .
C23 C23 1.313(8) 3_556
C23 H23 0.9300 .
N3 H3N 0.958(10) .
O1 H1O 0.958(10) .

loop_
_geom_torsion_atom_site_label_1
_geom_torsion_atom_site_label_2
_geom_torsion_atom_site_label_3
_geom_torsion_atom_site_label_4
_geom_torsion
_geom_torsion_site_symmetry_4
C6 C1 C2 C3 1.9(8) .
Cl1A C1 C2 C3 177.0(4) .
C1 C2 C3 C4 -0.3(8) .
C2 C3 C4 C5 -2.1(8) .
C2 C3 C4 S1 -179.5(4) .
C3 C4 C5 C6 2.8(7) .
S1 C4 C5 C6 -179.6(3) .
C3 C4 C5 N1 -174.1(4) .
S1 C4 C5 N1 3.4(6) .
N1 C5 C6 C1 175.6(4) .
C4 C5 C6 C1 -1.2(6) .
C2 C1 C6 C5 -1.1(7) .
Cl1A C1 C6 C5 -176.2(3) .
C12 C7 C8 C9 0.7(8) .
S1 C7 C8 C9 -178.6(4) .
C7 C8 C9 C10 -1.1(9) .
C8 C9 C10 C11 -0.4(9) .
C9 C10 C11 C12 2.3(8) .
C10 C11 C12 C7 -2.7(7) .
C10 C11 C12 N1 179.7(4) .
C8 C7 C12 C11 1.3(7) .
S1 C7 C12 C11 -179.4(4) .
C8 C7 C12 N1 179.0(4) .
S1 C7 C12 N1 -1.8(6) .
N1 C13 C14 C15 173.3(4) .
C13 C14 C15 N2 -58.7(5) .
N2 C16 C17 N3 57.5(5) .
N3 C18 C19 N2 -59.6(4) .
N3 C20 C21 O1 -175.6(4) .
O2 C22 C23 C23 -169.1(6) 3_556
O3 C22 C23 C23 9.0(8) 3_556
C6 C5 N1 C12 -130.3(4) .
C4 C5 N1 C12 46.5(5) .
C6 C5 N1 C13 19.7(6) .
C4 C5 N1 C13 -163.5(4) .
C11 C12 N1 C5 129.6(5) .
C7 C12 N1 C5 -48.0(5) .
C11 C12 N1 C13 -20.8(6) .
C7 C12 N1 C13 161.6(4) .
C14 C13 N1 C5 65.7(5) .
C14 C13 N1 C12 -144.8(4) .
C14 C15 N2 C19 173.8(3) .
C14 C15 N2 C16 -66.0(5) .
C18 C19 N2 C15 -175.0(3) .
C18 C19 N2 C16 61.9(4) .
C17 C16 N2 C15 178.2(3) .
C17 C16 N2 C19 -60.2(4) .
C16 C17 N3 C20 -177.1(3) .
C16 C17 N3 C18 -53.2(4) .
C21 C20 N3 C17 -169.3(4) .
C21 C20 N3 C18 67.9(5) .
C19 C18 N3 C17 53.6(4) .
C19 C18 N3 C20 176.9(3) .
C3 C4 S1 C7 136.3(4) .
C5 C4 S1 C7 -41.1(4) .
C8 C7 S1 C4 -140.4(4) .
C12 C7 S1 C4 40.4(4) .
